data_7017696
loop_
_publ_author_name
'Liang, Lan-Chang'
'Lee, Wei-Ying'
'Hung, Yu-Ting'
'Hsiao, Yi-Chen'
'Cheng, Liang-Chien'
'Chen, Wei-Chen'

_publ_section_title
;
 Nickel complexes incorporating an amido phosphine chelate with a pendant
 amine arm: synthesis, structure, and catalytic Kumada coupling.
;
_journal_issue 4
_journal_name_full 'Dalton transactions (Cambridge, England : 2003)'
_journal_page_first 1381
_journal_page_last 1388
_journal_paper_doi 10.1039/c1dt11338k
_journal_volume 41
_journal_year 2012
_chemical_formula_moiety 'C22 H24 Br N2 Ni P'
_chemical_formula_sum 'C22 H24 Br N2 Ni P'
_chemical_formula_weight 486.02
_chemical_name_systematic
;
?
;
_space_group_IT_number 14
_symmetry_cell_setting monoclinic
_symmetry_space_group_name_Hall '-P 2ybc'
_symmetry_space_group_name_H-M 'P 1 21/c 1'
_atom_sites_solution_hydrogens geom
_atom_sites_solution_primary direct
_atom_sites_solution_secondary difmap
_audit_creation_method SHELXL-97
_cell_angle_alpha 90.00
_cell_angle_beta 91.546(2)
_cell_angle_gamma 90.00
_cell_formula_units_Z 4
_cell_length_a 9.1844(4)
_cell_length_b 11.8541(5)
_cell_length_c 18.9047(10)
_cell_measurement_reflns_used 14045
_cell_measurement_temperature 200(2)
_cell_measurement_theta_max 25.028
_cell_measurement_theta_min 2.037
_cell_volume 2057.46(17)
_computing_cell_refinement 'HKL Scalepack (Otwinowski & Minor 1997)'
_computing_data_collection 'Collect (Nonius BV, 1997-2000)'
_computing_data_reduction 'HKL Denzo and Scalepack'
_computing_molecular_graphics 'Ortep-3 for Windows (Farrugia, 1997)'
_computing_publication_material 'WinGX publication routines (Farrugia, 1999)'
_computing_structure_refinement 'SHELXL-97 (Sheldrick, 1997)'
_computing_structure_solution 'SHELXS-86 (Sheldrick, 1986)'
_diffrn_ambient_temperature 200(2)
_diffrn_detector_area_resol_mean 9
_diffrn_measured_fraction_theta_full 0.997
_diffrn_measured_fraction_theta_max 0.997
_diffrn_measurement_device_type KappaCCD
_diffrn_measurement_method 'CCD rotation images, thick slices'
_diffrn_radiation_monochromator graphite
_diffrn_radiation_source 'fine-focus sealed tube'
_diffrn_radiation_type MoK\a
_diffrn_radiation_wavelength 0.71073
_diffrn_reflns_av_R_equivalents 0.1238
_diffrn_reflns_av_sigmaI/netI 0.1201
_diffrn_reflns_limit_h_max 10
_diffrn_reflns_limit_h_min -10
_diffrn_reflns_limit_k_max 14
_diffrn_reflns_limit_k_min -13
_diffrn_reflns_limit_l_max 22
_diffrn_reflns_limit_l_min -22
_diffrn_reflns_number 13481
_diffrn_reflns_theta_full 25.04
_diffrn_reflns_theta_max 25.04
_diffrn_reflns_theta_min 2.16
_exptl_absorpt_coefficient_mu 2.972
_exptl_absorpt_correction_T_max 0.8354
_exptl_absorpt_correction_T_min 0.6856
_exptl_absorpt_correction_type multi-scan
_exptl_absorpt_process_details 'SADABS 2.10 (Sheldrick, 2003)'
_exptl_crystal_colour green
_exptl_crystal_density_diffrn 1.569
_exptl_crystal_density_method 'not measured'
_exptl_crystal_description prism
_exptl_crystal_F_000 992
_exptl_crystal_size_max 0.14
_exptl_crystal_size_mid 0.11
_exptl_crystal_size_min 0.03
_refine_diff_density_max 1.298
_refine_diff_density_min -1.145
_refine_diff_density_rms 0.418
_refine_ls_extinction_coef 0.0182(19)
_refine_ls_extinction_expression Fc^*^=kFc[1+0.001xFc^2^\l^3^/sin(2\q)]^-1/4^
_refine_ls_extinction_method SHELXL
_refine_ls_goodness_of_fit_ref 1.093
_refine_ls_hydrogen_treatment constr
_refine_ls_matrix_type full
_refine_ls_number_parameters 245
_refine_ls_number_reflns 3619
_refine_ls_number_restraints 0
_refine_ls_restrained_S_all 1.093
_refine_ls_R_factor_all 0.1434
_refine_ls_R_factor_gt 0.0758
_refine_ls_shift/su_max 0.000
_refine_ls_shift/su_mean 0.000
_refine_ls_structure_factor_coef Fsqd
_refine_ls_weighting_details 'calc w=1/[\s^2^(Fo^2^)+(0.1162P)^2^+0.0000P] where P=(Fo^2^+2Fc^2^)/3'
_refine_ls_weighting_scheme calc
_refine_ls_wR_factor_gt 0.1742
_refine_ls_wR_factor_ref 0.2308
_reflns_number_gt 2130
_reflns_number_total 3619
_reflns_threshold_expression >2sigma(I)
_cod_data_source_file c1dt11338k.txt
_cod_data_source_block 8776
_cod_original_sg_symbol_H-M 'P 21/c'
_cod_database_code 7017696

loop_
_symmetry_equiv_pos_as_xyz
'x, y, z'
'-x, y+1/2, -z+1/2'
'-x, -y, -z'
'x, -y-1/2, z-1/2'

loop_
_atom_site_label
_atom_site_type_symbol
_atom_site_fract_x
_atom_site_fract_y
_atom_site_fract_z
_atom_site_U_iso_or_equiv
_atom_site_adp_type
_atom_site_occupancy
_atom_site_symmetry_multiplicity
_atom_site_calc_flag
_atom_site_refinement_flags
Br1 Br 0.77071(12) 0.18191(9) 0.03121(5) 0.0482(4) Uani 1 1 d .
Ni1 Ni 0.72637(12) 0.19651(10) 0.15063(6) 0.0305(4) Uani 1 1 d .
P1 P 0.8428(2) 0.0441(2) 0.17242(13) 0.0294(6) Uani 1 1 d .
N1 N 0.6936(8) 0.2025(6) 0.2486(4) 0.0310(18) Uani 1 1 d .
N2 N 0.6368(8) 0.3519(6) 0.1468(4) 0.035(2) Uani 1 1 d .
C1 C 1.0383(9) 0.0677(7) 0.1643(5) 0.030(2) Uani 1 1 d .
C2 C 1.1172(10) 0.1146(8) 0.2215(5) 0.040(2) Uani 1 1 d .
H2 H 1.0704 0.1310 0.2633 0.048 Uiso 1 1 calc R
C3 C 1.2657(10) 0.1366(8) 0.2161(6) 0.041(3) Uani 1 1 d .
H3 H 1.3170 0.1685 0.2542 0.049 Uiso 1 1 calc R
C4 C 1.3364(10) 0.1120(8) 0.1557(6) 0.042(3) Uani 1 1 d .
H4 H 1.4356 0.1263 0.1527 0.050 Uiso 1 1 calc R
C5 C 1.2592(10) 0.0651(10) 0.0982(5) 0.045(3) Uani 1 1 d .
H5 H 1.3069 0.0478 0.0568 0.054 Uiso 1 1 calc R
C6 C 1.1107(10) 0.0444(9) 0.1029(5) 0.040(2) Uani 1 1 d .
H6 H 1.0594 0.0144 0.0642 0.048 Uiso 1 1 calc R
C7 C 0.7998(9) -0.0861(7) 0.1265(5) 0.029(2) Uani 1 1 d .
C8 C 0.6586(9) -0.1021(8) 0.0988(5) 0.034(2) Uani 1 1 d .
H8 H 0.5901 -0.0452 0.1041 0.041 Uiso 1 1 calc R
C9 C 0.6179(11) -0.1998(9) 0.0640(5) 0.041(3) Uani 1 1 d .
H9 H 0.5244 -0.2077 0.0444 0.049 Uiso 1 1 calc R
C10 C 0.7184(11) -0.2855(9) 0.0586(5) 0.040(2) Uani 1 1 d .
H10 H 0.6918 -0.3529 0.0366 0.048 Uiso 1 1 calc R
C11 C 0.8579(12) -0.2719(8) 0.0856(6) 0.045(3) Uani 1 1 d .
H11 H 0.9260 -0.3293 0.0807 0.054 Uiso 1 1 calc R
C12 C 0.8967(11) -0.1738(9) 0.1198(6) 0.045(3) Uani 1 1 d .
H12 H 0.9906 -0.1664 0.1389 0.053 Uiso 1 1 calc R
C13 C 0.8123(9) 0.0248(8) 0.2664(5) 0.028(2) Uani 1 1 d .
C14 C 0.8580(10) -0.0645(9) 0.3075(5) 0.043(3) Uani 1 1 d .
H14 H 0.8954 -0.1290 0.2867 0.052 Uiso 1 1 calc R
C15 C 0.8477(11) -0.0573(9) 0.3813(5) 0.044(3) Uani 1 1 d .
H15 H 0.8751 -0.1172 0.4105 0.052 Uiso 1 1 calc R
C16 C 0.7954(11) 0.0417(10) 0.4088(5) 0.046(3) Uani 1 1 d .
H16 H 0.7934 0.0489 0.4577 0.055 Uiso 1 1 calc R
C17 C 0.7461(11) 0.1304(9) 0.3682(5) 0.043(3) Uani 1 1 d .
H17 H 0.7113 0.1949 0.3899 0.052 Uiso 1 1 calc R
C18 C 0.7479(10) 0.1244(9) 0.2927(5) 0.037(2) Uani 1 1 d .
C19 C 0.6459(12) 0.3113(8) 0.2747(6) 0.044(3) Uani 1 1 d .
H19A H 0.7289 0.3579 0.2881 0.052 Uiso 1 1 calc R
H19B H 0.5855 0.3017 0.3156 0.052 Uiso 1 1 calc R
C20 C 0.5590(10) 0.3651(9) 0.2141(6) 0.043(3) Uani 1 1 d .
H20A H 0.4639 0.3298 0.2098 0.052 Uiso 1 1 calc R
H20B H 0.5449 0.4447 0.2238 0.052 Uiso 1 1 calc R
C21 C 0.5353(10) 0.3773(9) 0.0871(5) 0.044(3) Uani 1 1 d .
H21A H 0.5846 0.3684 0.0433 0.066 Uiso 1 1 calc R
H21B H 0.5012 0.4536 0.0910 0.066 Uiso 1 1 calc R
H21C H 0.4539 0.3266 0.0881 0.066 Uiso 1 1 calc R
C22 C 0.7599(10) 0.4330(9) 0.1430(6) 0.046(3) Uani 1 1 d .
H22A H 0.8091 0.4223 0.0993 0.068 Uiso 1 1 calc R
H22B H 0.8268 0.4203 0.1820 0.068 Uiso 1 1 calc R
H22C H 0.7231 0.5087 0.1451 0.068 Uiso 1 1 calc R

loop_
_atom_site_aniso_label
_atom_site_aniso_U_11
_atom_site_aniso_U_22
_atom_site_aniso_U_33
_atom_site_aniso_U_23
_atom_site_aniso_U_13
_atom_site_aniso_U_12
Br1 0.0644(8) 0.0487(7) 0.0316(6) 0.0024(5) 0.0009(5) 0.0159(6)
Ni1 0.0314(7) 0.0290(7) 0.0310(7) -0.0019(5) -0.0005(5) 0.0035(6)
P1 0.0295(13) 0.0307(14) 0.0279(13) -0.0035(11) 0.0018(10) 0.0013(12)
N1 0.037(4) 0.028(4) 0.029(4) -0.010(3) 0.003(3) 0.007(4)
N2 0.028(4) 0.027(4) 0.049(5) -0.003(4) 0.002(4) 0.004(4)
C1 0.033(5) 0.029(5) 0.027(5) 0.004(4) -0.002(4) 0.000(4)
C2 0.047(6) 0.032(6) 0.042(6) -0.001(5) 0.004(5) -0.007(5)
C3 0.037(6) 0.036(6) 0.051(7) -0.005(5) 0.000(5) -0.011(5)
C4 0.029(5) 0.032(6) 0.063(8) -0.003(5) -0.002(5) -0.002(5)
C5 0.041(6) 0.054(7) 0.041(6) 0.003(5) 0.020(5) 0.007(5)
C6 0.040(6) 0.047(6) 0.033(6) -0.007(5) 0.003(4) 0.002(5)
C7 0.024(5) 0.024(5) 0.038(6) 0.002(4) -0.001(4) 0.001(4)
C8 0.032(5) 0.035(6) 0.036(6) 0.002(4) 0.007(4) 0.007(5)
C9 0.041(6) 0.049(7) 0.033(6) -0.003(5) -0.004(5) -0.008(5)
C10 0.055(7) 0.035(6) 0.029(6) -0.007(4) -0.001(5) 0.003(5)
C11 0.061(7) 0.025(5) 0.050(7) -0.006(5) 0.005(6) 0.019(5)
C12 0.044(6) 0.045(6) 0.045(7) 0.001(5) 0.005(5) 0.000(6)
C13 0.022(4) 0.032(5) 0.029(5) 0.000(4) -0.005(4) -0.010(4)
C14 0.043(6) 0.045(6) 0.041(6) 0.000(5) 0.001(5) -0.002(5)
C15 0.048(6) 0.047(7) 0.035(6) 0.012(5) -0.006(5) -0.007(6)
C16 0.045(6) 0.067(8) 0.025(6) -0.003(5) 0.010(5) -0.016(6)
C17 0.050(6) 0.045(6) 0.035(6) -0.002(5) 0.010(5) -0.016(5)
C18 0.030(5) 0.045(6) 0.035(6) -0.011(5) 0.004(4) -0.013(5)
C19 0.058(7) 0.029(6) 0.045(6) -0.010(5) 0.021(5) 0.005(5)
C20 0.035(5) 0.033(6) 0.062(7) -0.007(5) 0.007(5) 0.008(5)
C21 0.039(6) 0.041(6) 0.051(7) 0.001(5) -0.010(5) 0.005(5)
C22 0.048(6) 0.037(6) 0.052(7) -0.007(5) -0.002(5) -0.013(5)

loop_
_atom_type_symbol
_atom_type_description
_atom_type_scat_dispersion_real
_atom_type_scat_dispersion_imag
_atom_type_scat_source
C C 0.0033 0.0016 'International Tables Vol C Tables 4.2.6.8 and 6.1.1.4'
H H 0.0000 0.0000 'International Tables Vol C Tables 4.2.6.8 and 6.1.1.4'
Br Br -0.2901 2.4595 'International Tables Vol C Tables 4.2.6.8 and 6.1.1.4'
Ni Ni 0.3393 1.1124 'International Tables Vol C Tables 4.2.6.8 and 6.1.1.4'
N N 0.0061 0.0033 'International Tables Vol C Tables 4.2.6.8 and 6.1.1.4'
P P 0.1023 0.0942 'International Tables Vol C Tables 4.2.6.8 and 6.1.1.4'

loop_
_geom_angle_atom_site_label_1
_geom_angle_atom_site_label_2
_geom_angle_atom_site_label_3
_geom_angle
N1 Ni1 N2 85.7(3)
N1 Ni1 P1 86.3(2)
N2 Ni1 P1 169.0(2)
N1 Ni1 Br1 177.6(2)
N2 Ni1 Br1 96.6(2)
P1 Ni1 Br1 91.41(8)
C7 P1 C13 108.9(4)
C7 P1 C1 107.0(4)
C13 P1 C1 106.1(4)
C7 P1 Ni1 121.9(3)
C13 P1 Ni1 101.9(3)
C1 P1 Ni1 110.0(3)
C18 N1 C19 120.9(8)
C18 N1 Ni1 121.5(6)
C19 N1 Ni1 115.2(6)
C21 N2 C20 109.0(7)
C21 N2 C22 107.2(8)
C20 N2 C22 111.0(8)
C21 N2 Ni1 117.5(6)
C20 N2 Ni1 105.7(6)
C22 N2 Ni1 106.4(6)
C6 C1 C2 118.5(8)
C6 C1 P1 122.4(7)
C2 C1 P1 119.0(7)
C3 C2 C1 120.2(9)
C3 C2 H2 119.9
C1 C2 H2 119.9
C4 C3 C2 120.8(9)
C4 C3 H3 119.6
C2 C3 H3 119.6
C3 C4 C5 119.6(9)
C3 C4 H4 120.2
C5 C4 H4 120.2
C6 C5 C4 119.9(9)
C6 C5 H5 120.1
C4 C5 H5 120.1
C1 C6 C5 120.9(9)
C1 C6 H6 119.5
C5 C6 H6 119.5
C12 C7 C8 117.3(9)
C12 C7 P1 123.7(7)
C8 C7 P1 118.9(7)
C9 C8 C7 122.0(9)
C9 C8 H8 119.0
C7 C8 H8 119.0
C8 C9 C10 118.8(9)
C8 C9 H9 120.6
C10 C9 H9 120.6
C11 C10 C9 120.3(9)
C11 C10 H10 119.8
C9 C10 H10 119.8
C12 C11 C10 120.1(10)
C12 C11 H11 120.0
C10 C11 H11 120.0
C11 C12 C7 121.5(10)
C11 C12 H12 119.2
C7 C12 H12 119.2
C14 C13 C18 124.7(9)
C14 C13 P1 126.6(8)
C18 C13 P1 108.3(7)
C13 C14 C15 119.2(10)
C13 C14 H14 120.4
C15 C14 H14 120.4
C16 C15 C14 117.4(10)
C16 C15 H15 121.3
C14 C15 H15 121.3
C17 C16 C15 123.8(10)
C17 C16 H16 118.1
C15 C16 H16 118.1
C16 C17 C18 120.6(10)
C16 C17 H17 119.7
C18 C17 H17 119.7
N1 C18 C13 120.8(9)
N1 C18 C17 125.2(10)
C13 C18 C17 114.0(10)
N1 C19 C20 105.9(8)
N1 C19 H19A 110.6
C20 C19 H19A 110.6
N1 C19 H19B 110.6
C20 C19 H19B 110.6
H19A C19 H19B 108.7
N2 C20 C19 110.3(7)
N2 C20 H20A 109.6
C19 C20 H20A 109.6
N2 C20 H20B 109.6
C19 C20 H20B 109.6
H20A C20 H20B 108.1
N2 C21 H21A 109.5
N2 C21 H21B 109.5
H21A C21 H21B 109.5
N2 C21 H21C 109.5
H21A C21 H21C 109.5
H21B C21 H21C 109.5
N2 C22 H22A 109.5
N2 C22 H22B 109.5
H22A C22 H22B 109.5
N2 C22 H22C 109.5
H22A C22 H22C 109.5
H22B C22 H22C 109.5

loop_
_geom_bond_atom_site_label_1
_geom_bond_atom_site_label_2
_geom_bond_distance
Br1 Ni1 2.3112(16)
Ni1 N1 1.885(8)
Ni1 N2 2.018(7)
Ni1 P1 2.134(3)
P1 C7 1.809(9)
P1 C13 1.821(9)
P1 C1 1.828(9)
N1 C18 1.333(13)
N1 C19 1.453(11)
N2 C21 1.476(11)
N2 C20 1.484(12)
N2 C22 1.487(12)
C1 C6 1.381(12)
C1 C2 1.400(12)
C2 C3 1.395(13)
C2 H2 0.9300
C3 C4 1.361(14)
C3 H3 0.9300
C4 C5 1.397(13)
C4 H4 0.9300
C5 C6 1.391(13)
C5 H5 0.9300
C6 H6 0.9300
C7 C12 1.376(13)
C7 C8 1.399(12)
C8 C9 1.378(13)
C8 H8 0.9300
C9 C10 1.379(13)
C9 H9 0.9300
C10 C11 1.375(14)
C10 H10 0.9300
C11 C12 1.374(14)
C11 H11 0.9300
C12 H12 0.9300
C13 C14 1.372(13)
C13 C18 1.417(13)
C14 C15 1.404(13)
C14 H14 0.9300
C15 C16 1.376(15)
C15 H15 0.9300
C16 C17 1.371(14)
C16 H16 0.9300
C17 C18 1.429(14)
C17 H17 0.9300
C19 C20 1.519(14)
C19 H19A 0.9700
C19 H19B 0.9700
C20 H20A 0.9700
C20 H20B 0.9700
C21 H21A 0.9600
C21 H21B 0.9600
C21 H21C 0.9600
C22 H22A 0.9600
C22 H22B 0.9600
C22 H22C 0.9600
